data_9017485
loop_
_publ_author_name
'Azdouz, M.'
'Manoun, B.'
'Essehli, R.'
'Azrour, M.'
'Bih, L.'
'Benmokhtar, S.'
'Ait Hou, A.'
'Lazor, P.'

_publ_section_title
;
 Crystal chemistry, Rietveld refinements and Raman spectroscopy studies of the
 new solid solution series: Ba3-xSrx(VO4)2 (0<=x<=3)
 Note: x = 1.5
;
_journal_name_full 'Journal of Alloys and Compounds'
_journal_page_first 42
_journal_page_last 51
_journal_volume 498
_journal_year 2010
_chemical_compound_source Synthetic
_chemical_formula_sum 'Ba1.5 O8 Sr1.5 V2'
_chemical_name_mineral Gurimite
_space_group_IT_number 166
_space_group_name_Hall '-R 3 2"'
_space_group_name_H-M_alt 'R -3 m :H'
_symmetry_space_group_name_H-M 'R -3 m :H'
_cell_angle_alpha 90
_cell_angle_beta 90
_cell_angle_gamma 120
_cell_length_a 5.7084
_cell_length_b 5.7084
_cell_length_c 20.6912
_cell_formula_units_Z 3
_cell_volume 583.909
_database_code_amcsd 0020501
_exptl_crystal_density_diffrn 4.840
_cod_data_source_file inputs/fixed/downloads/15/15702.cif
_cod_data_source_block 15702
_cod_original_sg_symbol_H-M 'R -3 m'
_cod_original_formula_sum '(Ba1.5 Sr1.5) V2 O8'
_cod_database_code 9017485

loop_
_space_group_symop_operation_xyz
x,y,z
2/3+x,1/3+y,1/3+z
1/3+x,2/3+y,2/3+z
x,x-y,z
2/3+x,1/3+x-y,1/3+z
1/3+x,2/3+x-y,2/3+z
y,x,-z
2/3+y,1/3+x,1/3-z
1/3+y,2/3+x,2/3-z
-x+y,y,z
2/3-x+y,1/3+y,1/3+z
1/3-x+y,2/3+y,2/3+z
-x,-x+y,-z
2/3-x,1/3-x+y,1/3-z
1/3-x,2/3-x+y,2/3-z
-y,-x,z
2/3-y,1/3-x,1/3+z
1/3-y,2/3-x,2/3+z
x-y,-y,-z
2/3+x-y,1/3-y,1/3-z
1/3+x-y,2/3-y,2/3-z
y,-x+y,-z
2/3+y,1/3-x+y,1/3-z
1/3+y,2/3-x+y,2/3-z
-x+y,-x,z
2/3-x+y,1/3-x,1/3+z
1/3-x+y,2/3-x,2/3+z
-x,-y,-z
2/3-x,1/3-y,1/3-z
1/3-x,2/3-y,2/3-z
-y,x-y,z
2/3-y,1/3+x-y,1/3+z
1/3-y,2/3+x-y,2/3+z
x-y,x,-z
2/3+x-y,1/3+x,1/3-z
1/3+x-y,2/3+x,2/3-z

loop_
_atom_site_label
_atom_site_fract_x
_atom_site_fract_y
_atom_site_fract_z
_atom_site_occupancy
_atom_site_U_iso_or_equiv
Ba1 0.00000 0.00000 0.00000 0.56300 0.01710
Sr1 0.00000 0.00000 0.00000 0.43700 0.01710
Sr2 0.00000 0.00000 0.79590 0.53150 0.01710
Ba2 0.00000 0.00000 0.79590 0.46850 0.01710
V1 0.00000 0.00000 0.59340 1.00000 0.00621
O1 0.00000 0.00000 0.66940 1.00000 0.02698
O2 0.49170 0.50830 0.23250 1.00000 0.02698

loop_
_cod_related_entry_id
_cod_related_entry_database
_cod_related_entry_code
1 AMCSD 0020501
